data_4341238
loop_
_publ_author_name
'Procopio, Elsa Quartapelle'
'Bonometti, Valentina'
'Panigati, Monica'
'Mercandelli, Pierluigi'
'Mussini, Patrizia R.'
'Benincori, Tiziana'
'D'Alfonso, Giuseppe'
'Sannicol\`o, Francesco'

_publ_section_title
;
 Dinuclear rhenium complexes as redox-active pendants in a novel
 electrodeposited polycyclopentadithiophene material.
;
_journal_issue 20
_journal_name_full 'Inorganic chemistry'
_journal_page_first 11242
_journal_page_last 11251
_journal_paper_doi 10.1021/ic501840p
_journal_volume 53
_journal_year 2014
_chemical_formula_moiety 'C21 H12 N2 O8 Re2 S2'
_chemical_formula_sum 'C21 H12 N2 O8 Re2 S2'
_chemical_formula_weight 856.85
_chemical_name_systematic
;
hexacarbonylhydrido(\m-4H-cyclopenta[2,1-b:3,4-b']dithiophene-4-carboxylato-
\kO1:\kO2)(\m-3-methylpyridazine-\kN1:\kN2)dirhenium
;
_space_group_IT_number 14
_symmetry_cell_setting monoclinic
_symmetry_Int_Tables_number 14
_symmetry_space_group_name_Hall '-P 2yn'
_symmetry_space_group_name_H-M 'P 1 21/n 1'
_atom_sites_solution_hydrogens geom
_atom_sites_solution_primary direct
_atom_sites_solution_secondary difmap
_cell_angle_alpha 90.00
_cell_angle_beta 105.00(2)
_cell_angle_gamma 90.00
_cell_formula_units_Z 4
_cell_length_a 10.625(2)
_cell_length_b 20.994(2)
_cell_length_c 11.677(2)
_cell_measurement_reflns_used 3276
_cell_measurement_temperature 150(2)
_cell_measurement_theta_max 20.3
_cell_measurement_theta_min 2.2
_cell_volume 2515.9(7)
_computing_structure_refinement
;
G. M. Sheldrick, SHELX97. Program for crystal structure refinement,
Universit\"at G\"ottingen, 1997.
;
_computing_structure_solution
;
SIR97: A. Altomare, M. C. Burla, M. Camalli, G. L. Cascarano, C. Giacovazzo,
A. Guagliardi, A. G. G. Moliterni, G. Polidori, and R. Spagna,
J. Appl. Crystallogr., 1999, 32, 115-119.
;
_diffrn_ambient_temperature 150(2)
_diffrn_measured_fraction_theta_full 1.000
_diffrn_measured_fraction_theta_max 1.000
_diffrn_measurement_details
;
A full sphere of reciprocal space was scanned by 0.5\% \w steps, collecting
2160 frames each at 30 s exposure keeping the detector at 6.0 cm from the
sample. Intensity decay was monitored by recollecting the initial 50 frames
at the end of data collection and analysing the duplicate reflections.
;
_diffrn_measurement_device_type 'Brucker APEX II'
_diffrn_measurement_method '\w scans'
_diffrn_radiation_type MoK\a
_diffrn_radiation_wavelength 0.71073
_diffrn_reflns_av_R_equivalents 0.1083
_diffrn_reflns_av_sigmaI/netI 0.0624
_diffrn_reflns_limit_h_max 12
_diffrn_reflns_limit_h_min -12
_diffrn_reflns_limit_k_max 24
_diffrn_reflns_limit_k_min -24
_diffrn_reflns_limit_l_max 13
_diffrn_reflns_limit_l_min -13
_diffrn_reflns_number 35617
_diffrn_reflns_theta_full 25.00
_diffrn_reflns_theta_max 25.00
_diffrn_reflns_theta_min 1.94
_diffrn_standards_decay_% 0
_exptl_absorpt_coefficient_mu 9.827
_exptl_absorpt_correction_T_max 0.590
_exptl_absorpt_correction_T_min 0.375
_exptl_absorpt_correction_type empirical
_exptl_absorpt_process_details
;
G. M. Sheldrick, SADABS. Program for empirical absorption correction,
Universit\"at G\"ottingen, 1996.
Reflections employed for parameter determination: 11995
Maximum odd and even orders for spherical harmonics: 3 and 6
Effective data to parameter ratio: 4.8
;
_exptl_crystal_colour 'orange yellow'
_exptl_crystal_density_diffrn 2.262
_exptl_crystal_density_method 'not measured'
_exptl_crystal_description polyhedral
_exptl_crystal_F_000 1592
_exptl_crystal_preparation
;
Crystals were obtained by slow diffusion of n-hexane in a dichloromethane
solution at 248 K.
;
_exptl_crystal_size_max 0.12
_exptl_crystal_size_mid 0.06
_exptl_crystal_size_min 0.06
_refine_diff_density_max 1.060
_refine_diff_density_min -1.440
_refine_diff_density_rms 0.177
_refine_ls_extinction_method none
_refine_ls_goodness_of_fit_ref 1.171
_refine_ls_hydrogen_treatment constr
_refine_ls_matrix_type full
_refine_ls_number_parameters 303
_refine_ls_number_reflns 4431
_refine_ls_number_restraints 0
_refine_ls_restrained_S_all 1.171
_refine_ls_R_factor_all 0.0784
_refine_ls_R_factor_gt 0.0429
_refine_ls_shift/su_max 0.000
_refine_ls_shift/su_mean 0.000
_refine_ls_structure_factor_coef Fsqd
_refine_ls_weighting_details
;
w=1/[\s^2^(Fo^2^)+(0.0180P)^2^+1.4000P] where P=(Fo^2^+2Fc^2^)/3
;
_refine_ls_weighting_scheme calc
_refine_ls_wR_factor_gt 0.0646
_refine_ls_wR_factor_ref 0.0714
_reflns_number_gt 3104
_reflns_number_total 4431
_reflns_threshold_expression 'I > 2u(I)'
_cod_data_source_file ic501840p_si_002.cif
_cod_data_source_block 1
_cod_depositor_comments 'Adding full bibliography for 4341238.cif.'
_cod_original_sg_symbol_H-M 'P 21/n'
_cod_database_code 4341238

loop_
_symmetry_equiv_pos_as_xyz
'x, y, z'
'-x+1/2, y+1/2, -z+1/2'
'-x, -y, -z'
'x-1/2, -y-1/2, z-1/2'

loop_
_atom_site_label
_atom_site_type_symbol
_atom_site_fract_x
_atom_site_fract_y
_atom_site_fract_z
_atom_site_U_iso_or_equiv
_atom_site_adp_type
_atom_site_occupancy
_atom_site_symmetry_multiplicity
_atom_site_calc_flag
_atom_site_refinement_flags
_atom_site_disorder_assembly
_atom_site_disorder_group
Re1 Re 0.78219(4) 0.166335(17) 0.28628(4) 0.03665(13) Uani 1 1 d . . .
Re2 Re 0.53752(4) 0.195050(19) 0.37774(4) 0.04392(14) Uani 1 1 d . . .
H1 H 0.6722 0.1392 0.3763 0.06(3) Uiso 1 1 d . . .
C11 C 0.8399(10) 0.0806(5) 0.3275(9) 0.047(3) Uani 1 1 d . . .
C12 C 0.9019(11) 0.1694(5) 0.1895(10) 0.050(3) Uani 1 1 d . . .
C13 C 0.9120(10) 0.1937(4) 0.4189(9) 0.048(3) Uani 1 1 d . . .
C21 C 0.4755(11) 0.1170(6) 0.4273(9) 0.053(3) Uani 1 1 d . . .
C22 C 0.3760(11) 0.2306(5) 0.3924(9) 0.054(3) Uani 1 1 d . . .
C23 C 0.6206(12) 0.2134(5) 0.5395(11) 0.064(3) Uani 1 1 d . . .
O11 O 0.8796(7) 0.0317(3) 0.3587(7) 0.070(2) Uani 1 1 d . . .
O12 O 0.9764(8) 0.1681(3) 0.1319(7) 0.065(2) Uani 1 1 d . . .
O13 O 0.9944(7) 0.2109(3) 0.5004(7) 0.068(2) Uani 1 1 d . . .
O21 O 0.4367(9) 0.0706(4) 0.4552(7) 0.087(3) Uani 1 1 d . . .
O22 O 0.2785(8) 0.2483(4) 0.4063(7) 0.078(3) Uani 1 1 d . . .
O23 O 0.6765(8) 0.2234(4) 0.6363(7) 0.080(3) Uani 1 1 d . . .
N1A N 0.7150(11) 0.2621(5) 0.2437(10) 0.0253(17) Uiso 0.692(9) 1 d P A 1
N2A N 0.6187(11) 0.2802(5) 0.2936(10) 0.0253(17) Uiso 0.692(9) 1 d P A 1
C3A C 0.5776(14) 0.3399(8) 0.2791(13) 0.039(3) Uiso 0.692(9) 1 d P A 1
C4A C 0.6282(16) 0.3824(10) 0.2155(17) 0.043(3) Uiso 0.692(9) 1 d P A 1
H4A H 0.5945 0.4246 0.2060 0.052 Uiso 0.692(9) 1 calc PR A 1
C5A C 0.7229(14) 0.3669(7) 0.1663(13) 0.043(3) Uiso 0.692(9) 1 d P A 1
H5A H 0.7597 0.3971 0.1237 0.052 Uiso 0.692(9) 1 calc PR A 1
C6A C 0.7661(15) 0.3036(7) 0.1805(14) 0.039(3) Uiso 0.692(9) 1 d P A 1
H6A H 0.8324 0.2898 0.1450 0.047 Uiso 0.692(9) 1 calc PR A 1
C7A C 0.4693(16) 0.3601(8) 0.3291(15) 0.065(5) Uiso 0.692(9) 1 d P A 1
H71A H 0.4583 0.4064 0.3214 0.098 Uiso 0.692(9) 1 calc PR A 1
H72A H 0.4893 0.3483 0.4131 0.098 Uiso 0.692(9) 1 calc PR A 1
H73A H 0.3887 0.3390 0.2860 0.098 Uiso 0.692(9) 1 calc PR A 1
N1B N 0.581(2) 0.2720(11) 0.328(2) 0.0253(17) Uiso 0.308(9) 1 d P A 2
N2B N 0.679(3) 0.2686(13) 0.268(2) 0.0253(17) Uiso 0.308(9) 1 d P A 2
C3B C 0.717(3) 0.3158(15) 0.210(3) 0.039(3) Uiso 0.308(9) 1 d P A 2
C4B C 0.666(4) 0.379(2) 0.204(4) 0.043(3) Uiso 0.308(9) 1 d P A 2
H4B H 0.6947 0.4129 0.1632 0.052 Uiso 0.308(9) 1 calc PR A 2
C5B C 0.571(3) 0.3843(18) 0.264(3) 0.043(3) Uiso 0.308(9) 1 d P A 2
H5B H 0.5288 0.4243 0.2637 0.052 Uiso 0.308(9) 1 calc PR A 2
C6B C 0.533(3) 0.3334(16) 0.324(3) 0.039(3) Uiso 0.308(9) 1 d P A 2
H6B H 0.4691 0.3417 0.3655 0.047 Uiso 0.308(9) 1 calc PR A 2
C7B C 0.835(4) 0.3073(18) 0.159(3) 0.065(5) Uiso 0.308(9) 1 d P A 2
H71B H 0.8459 0.3454 0.1136 0.098 Uiso 0.308(9) 1 calc PR A 2
H72B H 0.8222 0.2701 0.1065 0.098 Uiso 0.308(9) 1 calc PR A 2
H73B H 0.9140 0.3011 0.2238 0.098 Uiso 0.308(9) 1 calc PR A 2
O1 O 0.6287(6) 0.1407(3) 0.1336(5) 0.0377(16) Uani 1 1 d . . .
O2 O 0.4557(6) 0.1750(3) 0.1938(5) 0.0414(17) Uani 1 1 d . . .
C8 C 0.5088(10) 0.1517(4) 0.1187(8) 0.033(2) Uani 1 1 d . . .
S1 S 0.4577(3) 0.00738(13) -0.2299(2) 0.0496(7) Uani 1 1 d . . .
S2 S 0.2023(3) -0.01883(13) -0.0349(3) 0.0569(8) Uani 1 1 d . . .
C31 C 0.5604(10) 0.0688(5) -0.2362(9) 0.065(3) Uani 1 1 d . . .
H31 H 0.6144 0.0698 -0.2895 0.078 Uiso 1 1 calc R . .
C32 C 0.5576(10) 0.1159(5) -0.1582(9) 0.057(3) Uani 1 1 d . . .
H32 H 0.6093 0.1534 -0.1497 0.069 Uiso 1 1 calc R . .
C33 C 0.4685(9) 0.1023(5) -0.0913(8) 0.041(3) Uani 1 1 d . . .
C34 C 0.4139(9) 0.1365(4) 0.0010(8) 0.038(2) Uani 1 1 d . . .
H34 H 0.3687 0.1764 -0.0342 0.045 Uiso 1 1 calc R A .
C35 C 0.3145(8) 0.0888(4) 0.0179(8) 0.031(2) Uani 1 1 d . . .
C36 C 0.2267(10) 0.0838(5) 0.0874(9) 0.049(3) Uani 1 1 d . . .
H36 H 0.2141 0.1157 0.1411 0.060 Uiso 1 1 calc R A .
C37 C 0.1610(10) 0.0277(5) 0.0690(9) 0.061(3) Uani 1 1 d . . .
H37 H 0.0984 0.0156 0.1100 0.074 Uiso 1 1 calc R . .
C38 C 0.3113(9) 0.0365(4) -0.0547(8) 0.036(2) Uani 1 1 d . . .
C39 C 0.4057(9) 0.0447(4) -0.1216(8) 0.033(2) Uani 1 1 d . . .

loop_
_atom_site_aniso_label
_atom_site_aniso_U_11
_atom_site_aniso_U_22
_atom_site_aniso_U_33
_atom_site_aniso_U_23
_atom_site_aniso_U_13
_atom_site_aniso_U_12
Re1 0.0430(3) 0.0254(2) 0.0332(2) -0.00308(19) -0.00512(18) -0.00144(19)
Re2 0.0537(3) 0.0371(2) 0.0335(3) -0.0073(2) -0.0023(2) 0.0131(2)
C11 0.052(7) 0.035(6) 0.044(7) -0.010(5) -0.006(5) -0.003(5)
C12 0.057(8) 0.036(6) 0.054(8) -0.001(6) 0.009(6) -0.010(6)
C13 0.056(7) 0.020(5) 0.055(7) 0.000(5) -0.008(6) 0.012(5)
C21 0.060(8) 0.072(9) 0.031(7) 0.013(6) 0.017(6) 0.014(7)
C22 0.064(9) 0.046(7) 0.046(7) -0.008(5) 0.002(7) 0.010(6)
C23 0.084(9) 0.058(8) 0.045(8) -0.017(6) 0.007(7) 0.014(6)
O11 0.100(6) 0.019(4) 0.077(6) 0.001(4) -0.001(5) 0.010(4)
O12 0.068(6) 0.048(5) 0.075(6) -0.002(4) 0.009(5) 0.001(4)
O13 0.071(6) 0.045(5) 0.065(6) -0.015(4) -0.026(4) 0.015(4)
O21 0.129(8) 0.079(7) 0.059(6) 0.018(5) 0.039(6) 0.007(6)
O22 0.064(6) 0.080(6) 0.083(7) -0.006(5) 0.009(5) 0.023(5)
O23 0.090(7) 0.098(7) 0.039(5) -0.025(5) -0.005(5) 0.021(5)
O1 0.042(4) 0.037(4) 0.030(4) -0.004(3) 0.003(3) -0.008(3)
O2 0.046(4) 0.035(4) 0.035(4) -0.003(3) -0.004(3) -0.001(3)
C8 0.050(7) 0.015(5) 0.032(6) 0.005(4) 0.007(5) -0.004(4)
S1 0.0507(18) 0.0607(18) 0.0352(16) -0.0085(13) 0.0071(14) 0.0027(14)
S2 0.067(2) 0.0486(17) 0.0546(19) -0.0138(15) 0.0158(16) -0.0279(15)
C31 0.050(7) 0.104(10) 0.042(7) -0.021(7) 0.016(6) -0.026(7)
C32 0.049(7) 0.082(9) 0.041(7) -0.015(6) 0.013(6) -0.029(6)
C33 0.043(6) 0.054(7) 0.018(5) -0.001(5) -0.004(5) -0.006(5)
C34 0.044(6) 0.021(5) 0.042(6) -0.001(4) 0.001(5) -0.011(4)
C35 0.022(5) 0.031(5) 0.033(6) 0.003(4) -0.004(4) 0.003(4)
C36 0.048(7) 0.048(7) 0.048(7) -0.015(5) 0.009(5) 0.002(5)
C37 0.069(8) 0.066(8) 0.057(8) -0.022(6) 0.032(6) -0.032(7)
C38 0.032(6) 0.031(5) 0.041(6) 0.000(5) 0.001(5) -0.004(4)
C39 0.034(6) 0.029(5) 0.033(6) 0.004(4) 0.001(5) 0.005(4)

loop_
_atom_type_symbol
_atom_type_description
_atom_type_scat_dispersion_real
_atom_type_scat_dispersion_imag
_atom_type_scat_source
C C 0.0033 0.0016 'International Tables Vol C Tables 4.2.6.8 and 6.1.1.4'
H H 0.0000 0.0000 'International Tables Vol C Tables 4.2.6.8 and 6.1.1.4'
N N 0.0061 0.0033 'International Tables Vol C Tables 4.2.6.8 and 6.1.1.4'
O O 0.0106 0.0060 'International Tables Vol C Tables 4.2.6.8 and 6.1.1.4'
S S 0.1246 0.1234 'International Tables Vol C Tables 4.2.6.8 and 6.1.1.4'
Re Re -1.0185 7.2310 'International Tables Vol C Tables 4.2.6.8 and 6.1.1.4'

loop_
_geom_angle_atom_site_label_1
_geom_angle_atom_site_label_2
_geom_angle_atom_site_label_3
_geom_angle
Re2 Re1 C11 109.6(3)
Re2 Re1 C12 160.0(3)
Re2 Re1 C13 99.1(3)
Re2 Re1 N1A 69.0(3)
Re2 Re1 N2B 57.0(6)
Re2 Re1 O1 79.14(17)
C11 Re1 C12 87.8(4)
C11 Re1 C13 87.8(4)
C11 Re1 N1A 178.5(4)
C11 Re1 N2B 166.2(7)
C11 Re1 O1 95.6(3)
C12 Re1 C13 91.0(5)
C12 Re1 N1A 93.7(4)
C12 Re1 N2B 106.0(7)
C12 Re1 O1 89.8(4)
C13 Re1 N1A 91.9(4)
C13 Re1 N2B 91.1(7)
C13 Re1 O1 176.6(3)
N1A Re1 O1 84.7(3)
N2B Re1 O1 85.4(7)
Re1 Re2 C21 108.8(3)
Re1 Re2 C22 162.0(3)
Re1 Re2 C23 99.5(4)
Re1 Re2 N2A 64.4(3)
Re1 Re2 N1B 76.1(8)
Re1 Re2 O2 77.06(18)
C21 Re2 C22 85.4(4)
C21 Re2 C23 88.9(5)
C21 Re2 N2A 171.0(4)
C21 Re2 N1B 174.7(8)
C21 Re2 O2 93.0(3)
C22 Re2 C23 91.7(5)
C22 Re2 N2A 100.3(4)
C22 Re2 N1B 89.4(8)
C22 Re2 O2 91.5(4)
C23 Re2 N2A 97.9(5)
C23 Re2 N1B 92.6(8)
C23 Re2 O2 176.4(4)
N2A Re2 O2 79.9(3)
N1B Re2 O2 85.7(8)
Re1 C11 O11 175.3(9)
Re1 C12 O12 176.6(9)
Re1 C13 O13 178.9(10)
Re2 C21 O21 178.8(11)
Re2 C22 O22 175.2(10)
Re2 C23 O23 176.6(11)
Re1 N1A N2A 114.0(7)
Re1 N1A C6A 125.2(10)
N2A N1A C6A 120.7(11)
Re2 N2A N1A 111.8(7)
Re2 N2A C3A 129.8(10)
N1A N2A C3A 118.1(11)
N2A C3A C4A 121.8(15)
N2A C3A C7A 119.0(16)
C4A C3A C7A 119.1(16)
C3A C4A C5A 122.0(17)
C4A C5A C6A 116.4(15)
N1A C6A C5A 120.9(15)
Re2 N1B N2B 113.5(17)
Re2 N1B C6B 136(2)
N2B N1B C6B 110(3)
Re1 N2B N1B 112.4(17)
Re1 N2B C3B 122(2)
N1B N2B C3B 126(3)
N2B C3B C4B 124(3)
N2B C3B C7B 120(3)
C4B C3B C7B 115(3)
C3B C4B C5B 112(4)
C4B C5B C6B 122(4)
N1B C6B C5B 126(4)
Re1 O1 C8 126.2(6)
Re2 O2 C8 129.6(6)
O1 C8 O2 126.5(9)
O1 C8 C34 119.9(9)
O2 C8 C34 113.6(9)
C31 S1 C39 91.1(5)
C37 S2 C38 90.9(5)
S1 C31 C32 113.6(9)
C31 C32 C33 111.2(10)
C32 C33 C34 136.9(9)
C32 C33 C39 112.7(9)
C34 C33 C39 110.2(8)
C8 C34 C33 117.0(8)
C8 C34 C35 110.2(7)
C33 C34 C35 100.8(7)
C34 C35 C36 136.5(9)
C34 C35 C38 110.8(8)
C36 C35 C38 112.7(8)
C35 C36 C37 111.5(9)
S2 C37 C36 113.2(8)
S2 C38 C35 111.7(7)
S2 C38 C39 138.9(7)
C35 C38 C39 109.3(8)
S1 C39 C33 111.5(7)
S1 C39 C38 139.5(7)
C33 C39 C38 108.9(8)

loop_
_geom_bond_atom_site_label_1
_geom_bond_atom_site_label_2
_geom_bond_distance
Re1 Re2 3.1144(8)
Re1 C11 1.922(10)
Re1 C12 1.909(12)
Re1 C13 1.877(10)
Re1 N1A 2.147(11)
Re1 N2B 2.39(3)
Re1 O1 2.150(6)
Re2 C21 1.911(12)
Re2 C22 1.918(12)
Re2 C23 1.905(12)
Re2 N2A 2.311(11)
Re2 N1B 1.81(2)
Re2 O2 2.140(6)
C11 O11 1.134(10)
C12 O12 1.165(11)
C13 O13 1.171(10)
C21 O21 1.138(11)
C22 O22 1.151(11)
C23 O23 1.152(11)
N1A N2A 1.356(13)
N1A C6A 1.344(18)
N2A C3A 1.325(18)
C3A C4A 1.36(2)
C3A C7A 1.48(2)
C4A C5A 1.322(19)
C5A C6A 1.40(2)
N1B N2B 1.41(3)
N1B C6B 1.38(4)
N2B C3B 1.32(4)
C3B C4B 1.42(5)
C3B C7B 1.53(5)
C4B C5B 1.38(4)
C5B C6B 1.39(5)
O1 C8 1.261(10)
O2 C8 1.259(10)
C8 C34 1.514(12)
S1 C31 1.703(11)
S1 C39 1.696(9)
S2 C37 1.701(10)
S2 C38 1.698(9)
C31 C32 1.350(13)
C32 C33 1.404(12)
C33 C34 1.529(12)
C33 C39 1.383(12)
C34 C35 1.505(11)
C35 C36 1.391(12)
C35 C38 1.381(11)
C36 C37 1.358(12)
C38 C39 1.433(12)
